data_4338988
loop_
_publ_author_name
'Thirupathi, Natesan'
'Stricklen, Phillip M.'
'Liu, Xiaodong'
'Oshel, Reed'
'Guzei, Ilia'
'Ellern, Arkady'
'Verkade, John G.'

_publ_section_title
;
 Comparisons of phosphorus ligation properties in P(CH2NR)3P.
;
_journal_issue 22
_journal_name_full 'Inorganic chemistry'
_journal_page_first 9351
_journal_page_last 9363
_journal_paper_doi 10.1021/ic0703070
_journal_volume 46
_journal_year 2007
_chemical_formula_moiety 'C6 H21 B2 N3 P2'
_chemical_formula_sum 'C6 H21 B2 N3 P2'
_chemical_formula_weight 218.82
_chemical_name_systematic
;
  ?
;
_space_group_IT_number 61
_symmetry_cell_setting orthorhombic
_symmetry_Int_Tables_number 61
_symmetry_space_group_name_Hall '-P 2ac 2ab'
_symmetry_space_group_name_H-M 'P b c a'
_atom_sites_solution_hydrogens geom
_atom_sites_solution_primary direct
_atom_sites_solution_secondary difmap
_audit_creation_method SHELXL-97
_cell_angle_alpha 90.00
_cell_angle_beta 90.00
_cell_angle_gamma 90.00
_cell_formula_units_Z 8
_cell_length_a 13.0587(8)
_cell_length_b 13.2830(8)
_cell_length_c 14.2394(8)
_cell_measurement_temperature 173(2)
_cell_volume 2469.9(3)
_computing_cell_refinement 'SAINT Ver. 6.22  (Bruker-AXS, 2003)'
_computing_data_collection 'SMART Ver. 5.622 (Bruker-AXS, 2003)'
_computing_data_reduction 'SAINT Ver. 6.22'
_computing_molecular_graphics 'SHELXTL Ver. 6.10'
_computing_publication_material 'SHELXTL Ver. 6.10'
_computing_structure_refinement 'SHELXTL Ver. 6.10'
_computing_structure_solution 'SHELXTL Ver. 6.10 (Bruker-AXS, 2003)'
_diffrn_ambient_temperature 173(2)
_diffrn_measured_fraction_theta_full 0.957
_diffrn_measured_fraction_theta_max 0.957
_diffrn_measurement_device_type 'Bruker CCD-1000 area detector'
_diffrn_measurement_method '0.30\% \w scans'
_diffrn_radiation_monochromator graphite
_diffrn_radiation_source 'fine-focus sealed tube'
_diffrn_radiation_type Mo-K\a
_diffrn_radiation_wavelength 0.71073
_diffrn_reflns_av_R_equivalents 0.0000
_diffrn_reflns_av_sigmaI/netI 0.0227
_diffrn_reflns_limit_h_max 16
_diffrn_reflns_limit_h_min 0
_diffrn_reflns_limit_k_max 16
_diffrn_reflns_limit_k_min 0
_diffrn_reflns_limit_l_max 17
_diffrn_reflns_limit_l_min 0
_diffrn_reflns_number 2417
_diffrn_reflns_theta_full 26.36
_diffrn_reflns_theta_max 26.36
_diffrn_reflns_theta_min 2.61
_diffrn_standards_number 0
_exptl_absorpt_coefficient_mu 0.316
_exptl_absorpt_correction_T_max 0.8895
_exptl_absorpt_correction_T_min 0.8582
_exptl_absorpt_correction_type multi-scan
_exptl_absorpt_process_details
;
SADABS  (Bruker-AXS, 2003)
;
_exptl_crystal_colour colorless
_exptl_crystal_density_diffrn 1.177
_exptl_crystal_density_method 'not measured'
_exptl_crystal_description block
_exptl_crystal_F_000 944
_exptl_crystal_size_max 0.50
_exptl_crystal_size_mid 0.43
_exptl_crystal_size_min 0.38
_refine_diff_density_max 0.521
_refine_diff_density_min -0.227
_refine_diff_density_rms 0.063
_refine_ls_extinction_method none
_refine_ls_goodness_of_fit_ref 1.084
_refine_ls_hydrogen_treatment constr
_refine_ls_matrix_type full
_refine_ls_number_parameters 125
_refine_ls_number_reflns 2417
_refine_ls_number_restraints 0
_refine_ls_restrained_S_all 1.084
_refine_ls_R_factor_all 0.0420
_refine_ls_R_factor_gt 0.0362
_refine_ls_shift/su_max 0.001
_refine_ls_shift/su_mean 0.000
_refine_ls_structure_factor_coef Fsqd
_refine_ls_weighting_details 'calc w=1/[\s^2^(Fo^2^)+(0.0719P)^2^+0.0321P] where P=(Fo^2^+2Fc^2^)/3'
_refine_ls_weighting_scheme calc
_refine_ls_wR_factor_gt 0.1052
_refine_ls_wR_factor_ref 0.1092
_reflns_number_gt 2049
_reflns_number_total 2417
_reflns_threshold_expression I>2\s(I)
_cod_data_source_file ic0703070-file009.cif
_cod_data_source_block vera
_cod_depositor_comments
;
The following automatic conversions were performed:

'_symmetry_cell_setting' value 'Orthorhombic' changed to
'orthorhombic' according to
/usr/data/users/saulius/automatic-downloads/retrospective/ACS/lib/dictionaries/cif_core.dic
dictionary named 'cif_core.dic' version 2.4.2 from 2011-04-26.

Automatic conversion script
Id: cif_fix_values 2281 2013-09-26 08:29:07Z andrius 
;
_cod_original_sg_symbol_Hall '-P 2ac 2ab  '
_cod_original_sg_symbol_H-M 'P b c a     '
_cod_database_code 4338988

loop_
_symmetry_equiv_pos_as_xyz
'x, y, z'
'-x+1/2, -y, z+1/2'
'-x, y+1/2, -z+1/2'
'x+1/2, -y+1/2, -z'
'-x, -y, -z'
'x-1/2, y, -z-1/2'
'x, -y-1/2, z-1/2'
'-x-1/2, y-1/2, z'

loop_
_atom_site_label
_atom_site_type_symbol
_atom_site_fract_x
_atom_site_fract_y
_atom_site_fract_z
_atom_site_U_iso_or_equiv
_atom_site_adp_type
_atom_site_occupancy
_atom_site_symmetry_multiplicity
_atom_site_calc_flag
_atom_site_refinement_flags
P1 P 0.51925(3) 0.22777(3) 0.25952(3) 0.01927(16) Uani 1 1 d .
P2 P 0.64200(3) 0.11995(3) 0.40286(3) 0.02374(17) Uani 1 1 d .
N1 N 0.44842(10) 0.16424(10) 0.33781(9) 0.0210(3) Uani 1 1 d .
N2 N 0.59936(10) 0.14269(11) 0.21587(10) 0.0237(3) Uani 1 1 d .
N3 N 0.59131(10) 0.30212(10) 0.32620(10) 0.0231(3) Uani 1 1 d .
B1 B 0.44323(15) 0.29674(16) 0.16636(14) 0.0276(5) Uani 1 1 d .
H1D H 0.4898 0.3216 0.1177 0.041 Uiso 1 1 calc R
H1E H 0.4072 0.3537 0.1950 0.041 Uiso 1 1 calc R
H1F H 0.3934 0.2506 0.1382 0.041 Uiso 1 1 calc R
B2 B 0.72459(16) 0.05008(17) 0.49197(14) 0.0309(5) Uani 1 1 d .
H2C H 0.7158 -0.0227 0.4837 0.046 Uiso 1 1 calc R
H2D H 0.7038 0.0691 0.5557 0.046 Uiso 1 1 calc R
H2E H 0.7967 0.0679 0.4824 0.046 Uiso 1 1 calc R
C1 C 0.36719(14) 0.22022(15) 0.38618(14) 0.0342(5) Uani 1 1 d .
H1A H 0.3167 0.1728 0.4114 0.051 Uiso 1 1 calc R
H1B H 0.3336 0.2658 0.3417 0.051 Uiso 1 1 calc R
H1C H 0.3970 0.2594 0.4377 0.051 Uiso 1 1 calc R
C2 C 0.50494(13) 0.09278(14) 0.39889(12) 0.0249(4) Uani 1 1 d .
H2A H 0.4946 0.0234 0.3752 0.030 Uiso 1 1 calc R
H2B H 0.4766 0.0962 0.4633 0.030 Uiso 1 1 calc R
C3 C 0.56929(15) 0.07707(15) 0.13775(13) 0.0356(5) Uani 1 1 d .
H3A H 0.6290 0.0635 0.0981 0.053 Uiso 1 1 calc R
H3B H 0.5162 0.1104 0.1004 0.053 Uiso 1 1 calc R
H3C H 0.5426 0.0135 0.1626 0.053 Uiso 1 1 calc R
C4 C 0.67622(13) 0.09932(14) 0.27996(12) 0.0269(4) Uani 1 1 d .
H4A H 0.7437 0.1303 0.2672 0.032 Uiso 1 1 calc R
H4B H 0.6821 0.0261 0.2680 0.032 Uiso 1 1 calc R
C5 C 0.64529(14) 0.38869(13) 0.28555(15) 0.0322(5) Uani 1 1 d .
H5A H 0.6513 0.4420 0.3328 0.048 Uiso 1 1 calc R
H5B H 0.6068 0.4140 0.2314 0.048 Uiso 1 1 calc R
H5C H 0.7138 0.3679 0.2653 0.048 Uiso 1 1 calc R
C6 C 0.64144(13) 0.25715(14) 0.40901(12) 0.0272(4) Uani 1 1 d .
H6A H 0.6049 0.2787 0.4665 0.033 Uiso 1 1 calc R
H6B H 0.7128 0.2819 0.4131 0.033 Uiso 1 1 calc R

loop_
_atom_site_aniso_label
_atom_site_aniso_U_11
_atom_site_aniso_U_22
_atom_site_aniso_U_33
_atom_site_aniso_U_23
_atom_site_aniso_U_13
_atom_site_aniso_U_12
P1 0.0181(3) 0.0191(3) 0.0206(2) 0.00049(16) -0.00014(15) 0.00053(17)
P2 0.0221(3) 0.0237(3) 0.0254(3) 0.00337(17) -0.00295(17) 0.00164(18)
N1 0.0187(7) 0.0202(8) 0.0241(7) 0.0013(6) 0.0005(6) -0.0003(6)
N2 0.0241(7) 0.0238(9) 0.0233(7) -0.0019(6) -0.0001(6) 0.0045(6)
N3 0.0230(7) 0.0189(8) 0.0274(8) 0.0019(6) -0.0019(6) -0.0023(6)
B1 0.0254(10) 0.0290(12) 0.0285(10) 0.0061(8) -0.0042(8) 0.0027(9)
B2 0.0295(11) 0.0338(13) 0.0293(11) 0.0073(9) -0.0040(8) 0.0020(9)
C1 0.0273(10) 0.0400(13) 0.0353(11) 0.0045(9) 0.0076(8) 0.0084(8)
C2 0.0259(9) 0.0224(10) 0.0263(9) 0.0040(7) 0.0004(7) -0.0012(7)
C3 0.0423(11) 0.0347(12) 0.0299(10) -0.0089(8) -0.0012(8) 0.0058(9)
C4 0.0238(9) 0.0278(10) 0.0293(9) 0.0013(7) 0.0002(7) 0.0068(8)
C5 0.0313(10) 0.0250(11) 0.0403(11) 0.0058(8) -0.0022(8) -0.0069(8)
C6 0.0274(9) 0.0266(11) 0.0276(9) -0.0013(7) -0.0059(7) -0.0033(8)

loop_
_atom_type_symbol
_atom_type_description
_atom_type_scat_dispersion_real
_atom_type_scat_dispersion_imag
_atom_type_scat_source
C C 0.0033 0.0016 'International Tables Vol C Tables 4.2.6.8 and 6.1.1.4'
H H 0.0000 0.0000 'International Tables Vol C Tables 4.2.6.8 and 6.1.1.4'
N N 0.0061 0.0033 'International Tables Vol C Tables 4.2.6.8 and 6.1.1.4'
P P 0.1023 0.0942 'International Tables Vol C Tables 4.2.6.8 and 6.1.1.4'
B B 0.0013 0.0007 'International Tables Vol C Tables 4.2.6.8 and 6.1.1.4'

loop_
_geom_angle_atom_site_label_1
_geom_angle_atom_site_label_2
_geom_angle_atom_site_label_3
_geom_angle
_geom_angle_publ_flag
N2 P1 N3 105.16(7) yes
N2 P1 N1 104.70(7) yes
N3 P1 N1 103.39(7) yes
N2 P1 B1 113.41(8) yes
N3 P1 B1 114.19(9) yes
N1 P1 B1 114.85(8) yes
C6 P2 C2 101.24(8) yes
C6 P2 C4 101.35(8) yes
C2 P2 C4 100.39(8) yes
C6 P2 B2 117.16(9) yes
C2 P2 B2 118.60(9) yes
C4 P2 B2 115.23(9) yes
C1 N1 C2 114.12(13) ?
C1 N1 P1 117.12(12) ?
C2 N1 P1 115.94(11) ?
C3 N2 C4 114.82(14) ?
C3 N2 P1 121.30(12) ?
C4 N2 P1 117.60(11) ?
C5 N3 C6 114.80(14) ?
C5 N3 P1 120.80(12) ?
C6 N3 P1 117.86(11) ?
P1 B1 H1D 109.5 ?
P1 B1 H1E 109.5 ?
H1D B1 H1E 109.5 ?
P1 B1 H1F 109.5 ?
H1D B1 H1F 109.5 ?
H1E B1 H1F 109.5 ?
P2 B2 H2C 109.5 ?
P2 B2 H2D 109.5 ?
H2C B2 H2D 109.5 ?
P2 B2 H2E 109.5 ?
H2C B2 H2E 109.5 ?
H2D B2 H2E 109.5 ?
N1 C1 H1A 109.5 ?
N1 C1 H1B 109.5 ?
H1A C1 H1B 109.5 ?
N1 C1 H1C 109.5 ?
H1A C1 H1C 109.5 ?
H1B C1 H1C 109.5 ?
N1 C2 P2 112.28(12) ?
N1 C2 H2A 109.1 ?
P2 C2 H2A 109.1 ?
N1 C2 H2B 109.1 ?
P2 C2 H2B 109.1 ?
H2A C2 H2B 107.9 ?
N2 C3 H3A 109.5 ?
N2 C3 H3B 109.5 ?
H3A C3 H3B 109.5 ?
N2 C3 H3C 109.5 ?
H3A C3 H3C 109.5 ?
H3B C3 H3C 109.5 ?
N2 C4 P2 111.59(11) ?
N2 C4 H4A 109.3 ?
P2 C4 H4A 109.3 ?
N2 C4 H4B 109.3 ?
P2 C4 H4B 109.3 ?
H4A C4 H4B 108.0 ?
N3 C5 H5A 109.5 ?
N3 C5 H5B 109.5 ?
H5A C5 H5B 109.5 ?
N3 C5 H5C 109.5 ?
H5A C5 H5C 109.5 ?
H5B C5 H5C 109.5 ?
N3 C6 P2 111.59(12) ?
N3 C6 H6A 109.3 ?
P2 C6 H6A 109.3 ?
N3 C6 H6B 109.3 ?
P2 C6 H6B 109.3 ?
H6A C6 H6B 108.0 ?

loop_
_geom_bond_atom_site_label_1
_geom_bond_atom_site_label_2
_geom_bond_distance
_geom_bond_publ_flag
P1 N2 1.6607(14) yes
P1 N3 1.6621(14) yes
P1 N1 1.6764(14) yes
P1 B1 1.8933(19) yes
P2 C6 1.8245(19) yes
P2 C2 1.8267(18) yes
P2 C4 1.8268(18) yes
P2 B2 1.906(2) yes
N1 C1 1.467(2) ?
N1 C2 1.484(2) ?
N2 C3 1.467(2) ?
N2 C4 1.474(2) ?
N3 C5 1.468(2) ?
N3 C6 1.475(2) ?
B1 H1D 0.9800 ?
B1 H1E 0.9800 ?
B1 H1F 0.9800 ?
B2 H2C 0.9800 ?
B2 H2D 0.9800 ?
B2 H2E 0.9800 ?
C1 H1A 0.9800 ?
C1 H1B 0.9800 ?
C1 H1C 0.9800 ?
C2 H2A 0.9900 ?
C2 H2B 0.9900 ?
C3 H3A 0.9800 ?
C3 H3B 0.9800 ?
C3 H3C 0.9800 ?
C4 H4A 0.9900 ?
C4 H4B 0.9900 ?
C5 H5A 0.9800 ?
C5 H5B 0.9800 ?
C5 H5C 0.9800 ?
C6 H6A 0.9900 ?
C6 H6B 0.9900 ?

loop_
_geom_torsion_atom_site_label_1
_geom_torsion_atom_site_label_2
_geom_torsion_atom_site_label_3
_geom_torsion_atom_site_label_4
_geom_torsion
N2 P1 N1 C1 -177.96(12)
N3 P1 N1 C1 72.14(13)
B1 P1 N1 C1 -52.91(15)
N2 P1 N1 C2 42.60(13)
N3 P1 N1 C2 -67.30(13)
B1 P1 N1 C2 167.65(13)
N3 P1 N2 C3 -166.55(14)
N1 P1 N2 C3 84.84(15)
B1 P1 N2 C3 -41.11(17)
N3 P1 N2 C4 42.74(14)
N1 P1 N2 C4 -65.87(13)
B1 P1 N2 C4 168.18(13)
N2 P1 N3 C5 86.48(13)
N1 P1 N3 C5 -163.96(13)
B1 P1 N3 C5 -38.48(16)
N2 P1 N3 C6 -63.68(14)
N1 P1 N3 C6 45.87(14)
B1 P1 N3 C6 171.36(12)
C1 N1 C2 P2 -121.31(14)
P1 N1 C2 P2 19.34(16)
C6 P2 C2 N1 40.84(13)
C4 P2 C2 N1 -63.07(13)
B2 P2 C2 N1 170.52(12)
C3 N2 C4 P2 -134.90(14)
P1 N2 C4 P2 17.68(17)
C6 P2 C4 N2 -61.44(13)
C2 P2 C4 N2 42.38(14)
B2 P2 C4 N2 171.02(12)
C5 N3 C6 P2 -136.02(13)
P1 N3 C6 P2 15.90(16)
C2 P2 C6 N3 -60.34(13)
C4 P2 C6 N3 42.81(13)
B2 P2 C6 N3 169.08(12)
